data_1559705
loop_
_publ_author_name
'Sysoiev, Dmytro'
'Huhn, Thomas'

_publ_section_title
;
 Basic enemies of photochromism: irreversible transformation of
 fluorinated diarylethenes to polyenic enamines and enols.
;
_journal_issue 11
_journal_name_full
'Photochemical &amp; photobiological sciences : Official journal of the European Photochemistry Association and the European Society for Photobiology'
_journal_page_first 1511
_journal_page_last 1516
_journal_paper_doi 10.1039/d0pp00292e
_journal_volume 19
_journal_year 2020
_chemical_formula_moiety 'C29 H21 F4 N5 S2'
_chemical_formula_sum 'C29 H21 F4 N5 S2'
_chemical_formula_weight 579.63
_space_group_crystal_system triclinic
_space_group_IT_number 2
_space_group_name_Hall '-P 1'
_space_group_name_H-M_alt 'P -1'
_atom_sites_solution_hydrogens geom
_audit_creation_method SHELXL-2013
_audit_update_record
;
2014-12-05 deposited with the CCDC.	2020-10-15 downloaded from the CCDC.
;
_cell_angle_alpha 92.61(2)
_cell_angle_beta 91.07(2)
_cell_angle_gamma 96.54(2)
_cell_formula_units_Z 2
_cell_length_a 6.3781(16)
_cell_length_b 13.826(4)
_cell_length_c 15.124(4)
_cell_measurement_reflns_used 19106
_cell_measurement_temperature 100(2)
_cell_measurement_theta_max 22.28
_cell_measurement_theta_min 1.48
_cell_volume 1323.3(6)
_computing_cell_refinement 'STOE X-AREA'
_computing_data_collection 'STOE X-AREA'
_computing_data_reduction 'STOE X-RED'
_computing_molecular_graphics 'ORTEP-3 for Windows (Farrugia, 2012)'
_computing_publication_material 'WinGX publication routines (Farrugia, 2012)'
_computing_structure_refinement 'SHELXL-2013 (Sheldrick, 2013)'
_computing_structure_solution 'SHELXS-2013 (Sheldrick, 2013)'
_diffrn_ambient_temperature 100(2)
_diffrn_detector_area_resol_mean 6.67
_diffrn_measured_fraction_theta_full 0.992
_diffrn_measured_fraction_theta_max 0.961
_diffrn_measurement_device_type 'STOE IPDS 2T'
_diffrn_measurement_method 'rotation method'
_diffrn_radiation_type MoK\a
_diffrn_radiation_wavelength 0.71073
_diffrn_reflns_av_R_equivalents 0.1195
_diffrn_reflns_av_unetI/netI 0.1389
_diffrn_reflns_Laue_measured_fraction_full 0.992
_diffrn_reflns_Laue_measured_fraction_max 0.961
_diffrn_reflns_limit_h_max 7
_diffrn_reflns_limit_h_min -7
_diffrn_reflns_limit_k_max 17
_diffrn_reflns_limit_k_min -16
_diffrn_reflns_limit_l_max 18
_diffrn_reflns_limit_l_min -18
_diffrn_reflns_number 14778
_diffrn_reflns_point_group_measured_fraction_full 0.992
_diffrn_reflns_point_group_measured_fraction_max 0.961
_diffrn_reflns_theta_full 25.242
_diffrn_reflns_theta_max 26.290
_diffrn_reflns_theta_min 1.484
_diffrn_source 'sealed X-ray tube, 12 x 0.4 mm long-fine focus'
_exptl_absorpt_coefficient_mu 0.259
_exptl_absorpt_correction_T_max 0.9585
_exptl_absorpt_correction_T_min 0.6354
_exptl_absorpt_correction_type integration
_exptl_absorpt_process_details
;
'X-SHAPE 2.07 (03-Aug-2005) Stoe & Cie, Darmstadt, Germany'
;
_exptl_crystal_colour red
_exptl_crystal_density_diffrn 1.455
_exptl_crystal_description fragment
_exptl_crystal_F_000 596
_exptl_crystal_recrystallization_method 'Re-crystallisation from solvent: CD2Cl2'
_exptl_crystal_size_max 0.400
_exptl_crystal_size_mid 0.253
_exptl_crystal_size_min 0.150
_refine_diff_density_max 0.264
_refine_diff_density_min -0.220
_refine_diff_density_rms 0.049
_refine_ls_extinction_method none
_refine_ls_goodness_of_fit_ref 0.846
_refine_ls_hydrogen_treatment constr
_refine_ls_matrix_type full
_refine_ls_number_parameters 363
_refine_ls_number_reflns 5138
_refine_ls_number_restraints 0
_refine_ls_restrained_S_all 0.846
_refine_ls_R_factor_all 0.1733
_refine_ls_R_factor_gt 0.0559
_refine_ls_shift/su_max 0.000
_refine_ls_shift/su_mean 0.000
_refine_ls_structure_factor_coef Fsqd
_refine_ls_weighting_details 'w=1/[\s^2^(Fo^2^)+(0.0568P)^2^] where P=(Fo^2^+2Fc^2^)/3'
_refine_ls_weighting_scheme calc
_refine_ls_wR_factor_gt 0.1127
_refine_ls_wR_factor_ref 0.1487
_reflns_Friedel_coverage 0.000
_reflns_number_gt 1975
_reflns_number_total 5138
_reflns_threshold_expression 'I > 2\s(I)'
_cod_data_source_file d0pp00292e2.cif
_cod_data_source_block shelx_CCDC1
_cod_original_cell_volume 1323.2(6)
_cod_database_code 1559705
_shelx_space_group_comment
;
The symmetry employed for this shelxl refinement is uniquely defined
by the following loop, which should always be used as a source of
symmetry information in preference to the above space-group names.
They are only intended as comments.
;
_shelxl_version_number 2013-4

loop_
_space_group_symop_operation_xyz
'x, y, z'
'-x, -y, -z'

loop_
_atom_site_label
_atom_site_type_symbol
_atom_site_fract_x
_atom_site_fract_y
_atom_site_fract_z
_atom_site_U_iso_or_equiv
_atom_site_adp_type
_atom_site_occupancy
_atom_site_site_symmetry_order
_atom_site_calc_flag
_atom_site_refinement_flags_posn
_atom_site_refinement_flags_adp
_atom_site_refinement_flags_occupancy
_atom_site_disorder_assembly
_atom_site_disorder_group
C1 C 1.0727(10) 0.8912(4) 0.4063(3) 0.0736(14) Uani 1 1 d . . . . .
C2 C 0.8592(8) 0.9117(3) 0.4194(3) 0.0684(13) Uani 1 1 d . . . . .
C3 C 0.7900(8) 0.9889(4) 0.3697(3) 0.0769(14) Uani 1 1 d . . . . .
C4 C 0.7301(8) 0.8706(3) 0.4816(3) 0.0711(13) Uani 1 1 d . . . . .
H4A H 0.5937 0.8918 0.4841 0.085 Uiso 1 1 calc R U . . .
C5 C 0.7730(8) 0.7986(3) 0.5449(3) 0.0708(13) Uani 1 1 d . . . . .
C6 C 0.6568(7) 0.7889(3) 0.6210(3) 0.0648(12) Uani 1 1 d . . . . .
H6A H 0.5341 0.8202 0.6318 0.078 Uiso 1 1 calc R U . . .
C7 C 0.7418(8) 0.7269(3) 0.6808(3) 0.0649(12) Uani 1 1 d . . . . .
C8 C 0.9093(7) 0.6840(3) 0.6464(3) 0.0635(12) Uani 1 1 d . . . . .
C9 C 1.0221(7) 0.6074(3) 0.6875(3) 0.0655(12) Uani 1 1 d . . . . .
H9A H 1.0770 0.6352 0.7468 0.079 Uiso 1 1 calc R U . . .
C18 C 0.8664(7) 0.5147(3) 0.7047(3) 0.0628(12) Uani 1 1 d . . . . .
C17 C 0.7267(7) 0.5315(3) 0.7848(3) 0.0658(12) Uani 1 1 d . . . . .
C16 C 0.7240(8) 0.4521(3) 0.8431(3) 0.0686(13) Uani 1 1 d . . . . .
H12A H 0.6259 0.4443 0.8894 0.082 Uiso 1 1 calc R U . . .
C15 C 0.8682(8) 0.3891(3) 0.8286(3) 0.0661(12) Uani 1 1 d . . . . .
C14 C 0.9020(8) 0.3174(3) 0.8904(3) 0.0698(13) Uani 1 1 d . . . . .
H14A H 0.8058 0.3131 0.9376 0.084 Uiso 1 1 calc R U . . .
C12 C 1.0494(8) 0.2545(3) 0.8925(3) 0.0710(13) Uani 1 1 d . . . . .
C13 C 1.2027(9) 0.2433(4) 0.8253(3) 0.0788(14) Uani 1 1 d . . . . .
C11 C 1.0558(8) 0.1920(4) 0.9675(3) 0.0726(13) Uani 1 1 d . . . . .
C22 C 0.6393(7) 0.6140(3) 0.8071(3) 0.0615(12) Uani 1 1 d . . . . .
C21 C 0.6502(7) 0.7072(3) 0.7685(3) 0.0631(12) Uani 1 1 d . . . . .
C25 C 0.5696(8) 0.7775(4) 0.8218(3) 0.0660(12) Uani 1 1 d . . . . .
C24 C 0.4441(8) 0.7259(4) 0.8936(3) 0.0695(13) Uani 1 1 d . . . . .
C23 C 0.5137(8) 0.6224(4) 0.8910(3) 0.0685(13) Uani 1 1 d . . . . .
C29 C 0.7715(8) 0.9305(3) 0.7773(3) 0.0788(14) Uani 1 1 d . . . . .
H23A H 0.7383 0.9392 0.7142 0.095 Uiso 1 1 calc R U . . .
H23B H 0.9011 0.8977 0.7816 0.095 Uiso 1 1 calc R U . . .
C28 C 0.7975(10) 1.0259(4) 0.8285(3) 0.0919(17) Uani 1 1 d . . . . .
H24A H 0.8629 1.0786 0.7922 0.110 Uiso 1 1 calc R U . . .
H24B H 0.8850 1.0230 0.8828 0.110 Uiso 1 1 calc R U . . .
C27 C 0.5751(11) 1.0410(4) 0.8504(3) 0.0949(18) Uani 1 1 d . . . . .
H25A H 0.5007 1.0643 0.7989 0.114 Uiso 1 1 calc R U . . .
H25B H 0.5720 1.0888 0.9010 0.114 Uiso 1 1 calc R U . . .
C26 C 0.4751(9) 0.9402(3) 0.8742(3) 0.0860(16) Uani 1 1 d . . . . .
H26A H 0.4942 0.9303 0.9382 0.103 Uiso 1 1 calc R U . . .
H26B H 0.3225 0.9307 0.8586 0.103 Uiso 1 1 calc R U . . .
C10 C 1.2158(7) 0.5840(3) 0.6343(3) 0.0739(13) Uani 1 1 d . . . . .
H27C H 1.3001 0.5437 0.6690 0.089 Uiso 1 1 calc R U . . .
H27B H 1.3019 0.6448 0.6215 0.089 Uiso 1 1 calc R U . . .
H27A H 1.1682 0.5486 0.5786 0.089 Uiso 1 1 calc R U . . .
C19 C 0.7359(7) 0.4796(3) 0.6203(3) 0.0668(12) Uani 1 1 d . . . . .
H28B H 0.6552 0.5329 0.6025 0.080 Uiso 1 1 calc R U . . .
H28A H 0.8348 0.4678 0.5724 0.080 Uiso 1 1 calc R U . . .
C20 C 0.5815(8) 0.3878(3) 0.6274(3) 0.0758(13) Uani 1 1 d . . . . .
H29C H 0.5037 0.3731 0.5710 0.091 Uiso 1 1 calc R U . . .
H29B H 0.4820 0.3981 0.6745 0.091 Uiso 1 1 calc R U . . .
H29A H 0.6597 0.3330 0.6411 0.091 Uiso 1 1 calc R U . . .
F4 F 0.4709(4) 0.76887(18) 0.97555(15) 0.0761(7) Uani 1 1 d . . . . .
F3 F 0.2322(5) 0.72099(19) 0.87552(16) 0.0791(8) Uani 1 1 d . . . . .
F1 F 0.3451(5) 0.55416(19) 0.89551(16) 0.0789(7) Uani 1 1 d . . . . .
F2 F 0.6342(4) 0.61444(18) 0.96542(15) 0.0798(8) Uani 1 1 d . . . . .
N2 N 1.2441(8) 0.8781(3) 0.3962(3) 0.0905(14) Uani 1 1 d . . . . .
N1 N 0.7389(7) 1.0540(3) 0.3328(3) 0.0864(13) Uani 1 1 d . . . . .
N4 N 1.3220(8) 0.2293(3) 0.7729(3) 0.1053(16) Uani 1 1 d . . . . .
N3 N 1.0605(7) 0.1427(3) 1.0260(3) 0.0848(13) Uani 1 1 d . . . . .
N5 N 0.5920(6) 0.8739(3) 0.8201(2) 0.0706(11) Uani 1 1 d . . . . .
S1 S 0.9736(2) 0.72617(9) 0.54301(7) 0.0704(4) Uani 1 1 d . . . . .
S2 S 1.0234(2) 0.41523(9) 0.73605(7) 0.0715(4) Uani 1 1 d . . . . .

loop_
_atom_site_aniso_label
_atom_site_aniso_U_11
_atom_site_aniso_U_22
_atom_site_aniso_U_33
_atom_site_aniso_U_23
_atom_site_aniso_U_13
_atom_site_aniso_U_12
C1 0.081(4) 0.077(3) 0.066(3) 0.024(2) 0.008(3) 0.016(3)
C2 0.068(4) 0.075(3) 0.063(3) 0.014(2) 0.002(3) 0.011(3)
C3 0.070(4) 0.093(4) 0.070(3) 0.019(3) 0.006(3) 0.015(3)
C4 0.068(3) 0.083(3) 0.064(3) 0.016(2) -0.002(2) 0.010(3)
C5 0.078(4) 0.076(3) 0.059(3) 0.014(2) 0.006(3) 0.008(3)
C6 0.067(3) 0.066(3) 0.063(3) 0.009(2) 0.006(2) 0.009(2)
C7 0.068(3) 0.068(3) 0.060(3) 0.016(2) 0.005(2) 0.009(3)
C8 0.065(3) 0.072(3) 0.055(2) 0.012(2) 0.003(2) 0.010(3)
C9 0.064(3) 0.075(3) 0.058(2) 0.010(2) 0.003(2) 0.008(3)
C18 0.062(3) 0.065(3) 0.060(3) 0.003(2) 0.004(2) 0.000(2)
C17 0.066(3) 0.073(3) 0.059(3) 0.009(2) 0.002(2) 0.008(3)
C16 0.078(4) 0.070(3) 0.059(3) 0.014(2) 0.010(2) 0.007(3)
C15 0.072(3) 0.065(3) 0.062(3) 0.012(2) 0.006(2) 0.007(3)
C14 0.075(4) 0.070(3) 0.062(3) 0.003(2) 0.004(2) -0.001(3)
C12 0.076(4) 0.071(3) 0.069(3) 0.016(2) 0.006(3) 0.013(3)
C13 0.076(4) 0.083(4) 0.082(3) 0.019(3) 0.008(3) 0.020(3)
C11 0.067(3) 0.079(3) 0.074(3) 0.010(3) -0.002(3) 0.012(3)
C22 0.061(3) 0.064(3) 0.061(3) 0.011(2) 0.002(2) 0.010(2)
C21 0.065(3) 0.066(3) 0.059(3) 0.008(2) -0.002(2) 0.007(2)
C25 0.076(3) 0.062(3) 0.062(3) 0.010(2) -0.002(2) 0.011(3)
C24 0.062(4) 0.085(4) 0.061(3) 0.002(3) 0.001(2) 0.009(3)
C23 0.067(4) 0.080(4) 0.058(3) 0.011(2) 0.006(3) 0.003(3)
C29 0.092(4) 0.076(3) 0.067(3) 0.015(3) -0.002(3) 0.001(3)
C28 0.128(6) 0.076(4) 0.070(3) 0.009(3) -0.010(3) 0.004(3)
C27 0.152(6) 0.078(4) 0.059(3) 0.009(3) 0.000(3) 0.031(4)
C26 0.122(5) 0.074(3) 0.068(3) 0.008(3) 0.010(3) 0.034(3)
C10 0.067(3) 0.079(3) 0.077(3) 0.021(2) 0.002(3) 0.008(3)
C19 0.069(3) 0.072(3) 0.058(3) 0.005(2) 0.000(2) 0.003(3)
C20 0.073(4) 0.078(3) 0.076(3) 0.007(2) -0.004(3) 0.008(3)
F4 0.087(2) 0.0856(18) 0.0543(14) 0.0053(12) 0.0055(13) 0.0050(15)
F3 0.076(2) 0.0855(18) 0.0776(16) 0.0101(13) 0.0077(15) 0.0136(16)
F1 0.077(2) 0.0805(18) 0.0781(16) 0.0127(13) 0.0166(14) 0.0000(16)
F2 0.093(2) 0.0883(18) 0.0604(15) 0.0152(13) -0.0013(14) 0.0151(16)
N2 0.086(4) 0.110(3) 0.082(3) 0.035(2) 0.016(3) 0.023(3)
N1 0.088(3) 0.098(3) 0.077(3) 0.020(2) 0.005(2) 0.019(3)
N4 0.110(4) 0.106(4) 0.111(3) 0.038(3) 0.039(3) 0.043(3)
N3 0.094(4) 0.087(3) 0.077(3) 0.024(2) 0.003(2) 0.016(3)
N5 0.082(3) 0.069(3) 0.062(2) 0.007(2) -0.002(2) 0.013(2)
S1 0.0714(9) 0.0791(9) 0.0624(7) 0.0176(6) 0.0066(6) 0.0099(7)
S2 0.0736(9) 0.0775(8) 0.0654(7) 0.0157(6) 0.0077(6) 0.0117(7)

loop_
_atom_type_symbol
_atom_type_description
_atom_type_scat_dispersion_real
_atom_type_scat_dispersion_imag
_atom_type_scat_source
C C 0.0033 0.0016 'International Tables Vol C Tables 4.2.6.8 and 6.1.1.4'
H H 0.0000 0.0000 'International Tables Vol C Tables 4.2.6.8 and 6.1.1.4'
F F 0.0171 0.0103 'International Tables Vol C Tables 4.2.6.8 and 6.1.1.4'
N N 0.0061 0.0033 'International Tables Vol C Tables 4.2.6.8 and 6.1.1.4'
S S 0.1246 0.1234 'International Tables Vol C Tables 4.2.6.8 and 6.1.1.4'

loop_
_geom_angle_atom_site_label_1
_geom_angle_atom_site_label_2
_geom_angle_atom_site_label_3
_geom_angle
_geom_angle_site_symmetry_1
_geom_angle_site_symmetry_3
_geom_angle_publ_flag
N2 C1 C2 177.8(6) . . ?
C4 C2 C1 124.4(4) . . ?
C4 C2 C3 118.9(4) . . ?
C1 C2 C3 116.3(4) . . ?
N1 C3 C2 176.8(6) . . ?
C2 C4 C5 128.7(4) . . ?
C6 C5 C4 120.3(4) . . ?
C6 C5 S1 112.0(3) . . ?
C4 C5 S1 127.4(3) . . ?
C5 C6 C7 112.2(4) . . ?
C8 C7 C6 112.6(4) . . ?
C8 C7 C21 124.6(4) . . ?
C6 C7 C21 122.7(4) . . ?
C7 C8 C9 126.9(4) . . ?
C7 C8 S1 111.3(3) . . ?
C9 C8 S1 121.8(3) . . ?
C8 C9 C10 112.2(3) . . ?
C8 C9 C18 111.2(4) . . ?
C10 C9 C18 112.9(4) . . ?
C19 C18 C17 112.5(4) . . ?
C19 C18 C9 110.7(3) . . ?
C17 C18 C9 111.7(3) . . ?
C19 C18 S2 108.0(3) . . ?
C17 C18 S2 105.1(3) . . ?
C9 C18 S2 108.6(3) . . ?
C22 C17 C16 121.9(4) . . ?
C22 C17 C18 126.8(4) . . ?
C16 C17 C18 110.7(4) . . ?
C15 C16 C17 116.5(4) . . ?
C16 C15 C14 121.1(4) . . ?
C16 C15 S2 113.3(3) . . ?
C14 C15 S2 125.2(4) . . ?
C12 C14 C15 130.2(4) . . ?
C14 C12 C13 124.8(4) . . ?
C14 C12 C11 118.8(4) . . ?
C13 C12 C11 116.4(4) . . ?
N4 C13 C12 176.3(5) . . ?
N3 C11 C12 179.8(6) . . ?
C17 C22 C21 132.4(4) . . ?
C17 C22 C23 121.2(4) . . ?
C21 C22 C23 106.3(4) . . ?
C25 C21 C22 113.4(4) . . ?
C25 C21 C7 123.2(4) . . ?
C22 C21 C7 123.4(4) . . ?
N5 C25 C21 131.4(4) . . ?
N5 C25 C24 120.8(4) . . ?
C21 C25 C24 107.8(4) . . ?
F4 C24 F3 104.9(4) . . ?
F4 C24 C25 115.5(4) . . ?
F3 C24 C25 110.8(4) . . ?
F4 C24 C23 111.2(4) . . ?
F3 C24 C23 110.1(4) . . ?
C25 C24 C23 104.5(4) . . ?
F1 C23 F2 105.9(4) . . ?
F1 C23 C22 114.4(4) . . ?
F2 C23 C22 112.0(4) . . ?
F1 C23 C24 110.9(4) . . ?
F2 C23 C24 107.9(4) . . ?
C22 C23 C24 105.7(4) . . ?
N5 C29 C28 103.9(4) . . ?
C29 C28 C27 102.9(5) . . ?
C28 C27 C26 104.0(4) . . ?
N5 C26 C27 103.0(4) . . ?
C20 C19 C18 116.1(4) . . ?
C25 N5 C26 125.7(4) . . ?
C25 N5 C29 123.2(4) . . ?
C26 N5 C29 109.9(4) . . ?
C5 S1 C8 91.6(2) . . ?
C15 S2 C18 92.3(2) . . ?

loop_
_geom_bond_atom_site_label_1
_geom_bond_atom_site_label_2
_geom_bond_distance
_geom_bond_site_symmetry_2
_geom_bond_publ_flag
C1 N2 1.140(6) . ?
C1 C2 1.437(7) . ?
C2 C4 1.362(6) . ?
C2 C3 1.438(7) . ?
C3 N1 1.155(5) . ?
C4 C5 1.457(6) . ?
C5 C6 1.384(5) . ?
C5 S1 1.712(5) . ?
C6 C7 1.416(6) . ?
C7 C8 1.379(6) . ?
C7 C21 1.483(6) . ?
C8 C9 1.496(6) . ?
C8 S1 1.734(4) . ?
C9 C10 1.544(6) . ?
C9 C18 1.565(6) . ?
C18 C19 1.539(6) . ?
C18 C17 1.541(6) . ?
C18 S2 1.864(4) . ?
C17 C22 1.358(6) . ?
C17 C16 1.438(6) . ?
C16 C15 1.351(6) . ?
C15 C14 1.425(6) . ?
C15 S2 1.756(4) . ?
C14 C12 1.352(6) . ?
C12 C13 1.439(7) . ?
C12 C11 1.459(6) . ?
C13 N4 1.135(5) . ?
C11 N3 1.143(5) . ?
C22 C21 1.433(6) . ?
C22 C23 1.521(6) . ?
C21 C25 1.384(6) . ?
C25 N5 1.325(5) . ?
C25 C24 1.517(6) . ?
C24 F4 1.349(5) . ?
C24 F3 1.367(5) . ?
C24 C23 1.545(6) . ?
C23 F1 1.352(5) . ?
C23 F2 1.367(5) . ?
C29 N5 1.487(6) . ?
C29 C28 1.489(6) . ?
C28 C27 1.498(7) . ?
C27 C26 1.527(7) . ?
C26 N5 1.476(5) . ?
C19 C20 1.525(6) . ?

loop_
_geom_torsion_atom_site_label_1
_geom_torsion_atom_site_label_2
_geom_torsion_atom_site_label_3
_geom_torsion_atom_site_label_4
_geom_torsion
_geom_torsion_site_symmetry_1
_geom_torsion_site_symmetry_2
_geom_torsion_site_symmetry_3
_geom_torsion_site_symmetry_4
_geom_torsion_publ_flag
C1 C2 C4 C5 -1.5(8) . . . . ?
C3 C2 C4 C5 -173.9(5) . . . . ?
C2 C4 C5 C6 158.2(5) . . . . ?
C2 C4 C5 S1 -15.6(8) . . . . ?
C4 C5 C6 C7 -170.6(4) . . . . ?
S1 C5 C6 C7 4.2(5) . . . . ?
C5 C6 C7 C8 -5.3(6) . . . . ?
C5 C6 C7 C21 178.0(4) . . . . ?
C6 C7 C8 C9 -173.5(4) . . . . ?
C21 C7 C8 C9 3.2(8) . . . . ?
C6 C7 C8 S1 4.0(5) . . . . ?
C21 C7 C8 S1 -179.3(4) . . . . ?
C7 C8 C9 C10 -174.4(4) . . . . ?
S1 C8 C9 C10 8.4(6) . . . . ?
C7 C8 C9 C18 58.0(6) . . . . ?
S1 C8 C9 C18 -119.2(4) . . . . ?
C8 C9 C18 C19 51.4(4) . . . . ?
C10 C9 C18 C19 -75.8(4) . . . . ?
C8 C9 C18 C17 -74.8(4) . . . . ?
C10 C9 C18 C17 158.0(4) . . . . ?
C8 C9 C18 S2 169.8(3) . . . . ?
C10 C9 C18 S2 42.5(4) . . . . ?
C19 C18 C17 C22 -86.2(5) . . . . ?
C9 C18 C17 C22 38.9(6) . . . . ?
S2 C18 C17 C22 156.6(4) . . . . ?
C19 C18 C17 C16 102.6(4) . . . . ?
C9 C18 C17 C16 -132.3(4) . . . . ?
S2 C18 C17 C16 -14.6(4) . . . . ?
C22 C17 C16 C15 -159.6(5) . . . . ?
C18 C17 C16 C15 12.1(6) . . . . ?
C17 C16 C15 C14 169.9(4) . . . . ?
C17 C16 C15 S2 -2.9(6) . . . . ?
C16 C15 C14 C12 -173.2(5) . . . . ?
S2 C15 C14 C12 -1.3(8) . . . . ?
C15 C14 C12 C13 -4.1(9) . . . . ?
C15 C14 C12 C11 176.3(5) . . . . ?
C16 C17 C22 C21 168.5(5) . . . . ?
C18 C17 C22 C21 -1.8(8) . . . . ?
C16 C17 C22 C23 -6.5(7) . . . . ?
C18 C17 C22 C23 -176.8(4) . . . . ?
C17 C22 C21 C25 -168.4(5) . . . . ?
C23 C22 C21 C25 7.1(5) . . . . ?
C17 C22 C21 C7 10.7(8) . . . . ?
C23 C22 C21 C7 -173.8(4) . . . . ?
C8 C7 C21 C25 145.3(5) . . . . ?
C6 C7 C21 C25 -38.3(7) . . . . ?
C8 C7 C21 C22 -33.7(7) . . . . ?
C6 C7 C21 C22 142.7(5) . . . . ?
C22 C21 C25 N5 162.9(5) . . . . ?
C7 C21 C25 N5 -16.2(8) . . . . ?
C22 C21 C25 C24 -14.5(5) . . . . ?
C7 C21 C25 C24 166.4(4) . . . . ?
N5 C25 C24 F4 -39.9(6) . . . . ?
C21 C25 C24 F4 137.9(4) . . . . ?
N5 C25 C24 F3 79.1(5) . . . . ?
C21 C25 C24 F3 -103.1(4) . . . . ?
N5 C25 C24 C23 -162.4(4) . . . . ?
C21 C25 C24 C23 15.4(5) . . . . ?
C17 C22 C23 F1 -58.5(6) . . . . ?
C21 C22 C23 F1 125.4(4) . . . . ?
C17 C22 C23 F2 62.0(6) . . . . ?
C21 C22 C23 F2 -114.1(4) . . . . ?
C17 C22 C23 C24 179.2(4) . . . . ?
C21 C22 C23 C24 3.1(5) . . . . ?
F4 C24 C23 F1 99.3(4) . . . . ?
F3 C24 C23 F1 -16.5(5) . . . . ?
C25 C24 C23 F1 -135.5(4) . . . . ?
F4 C24 C23 F2 -16.3(5) . . . . ?
F3 C24 C23 F2 -132.0(4) . . . . ?
C25 C24 C23 F2 109.0(4) . . . . ?
F4 C24 C23 C22 -136.3(4) . . . . ?
F3 C24 C23 C22 108.0(4) . . . . ?
C25 C24 C23 C22 -11.0(5) . . . . ?
N5 C29 C28 C27 -35.1(5) . . . . ?
C29 C28 C27 C26 40.7(5) . . . . ?
C28 C27 C26 N5 -29.9(5) . . . . ?
C17 C18 C19 C20 -55.9(5) . . . . ?
C9 C18 C19 C20 178.4(4) . . . . ?
S2 C18 C19 C20 59.6(4) . . . . ?
C21 C25 N5 C26 171.8(5) . . . . ?
C24 C25 N5 C26 -11.0(7) . . . . ?
C21 C25 N5 C29 -21.9(7) . . . . ?
C24 C25 N5 C29 155.2(4) . . . . ?
C27 C26 N5 C25 175.9(4) . . . . ?
C27 C26 N5 C29 8.1(5) . . . . ?
C28 C29 N5 C25 -151.4(4) . . . . ?
C28 C29 N5 C26 16.8(5) . . . . ?
C6 C5 S1 C8 -1.6(4) . . . . ?
C4 C5 S1 C8 172.7(5) . . . . ?
C7 C8 S1 C5 -1.4(4) . . . . ?
C9 C8 S1 C5 176.2(4) . . . . ?
C16 C15 S2 C18 -5.5(4) . . . . ?
C14 C15 S2 C18 -178.0(4) . . . . ?
C19 C18 S2 C15 -109.0(3) . . . . ?
C17 C18 S2 C15 11.3(3) . . . . ?
C9 C18 S2 C15 131.0(3) . . . . ?
